data_7115851
loop_
_publ_author_name
'Christina Rest'
'Anja Martin'
'Vladimir Stepanenko'
'Naveen Kumar Allampally'
'David Schmidt'
'Gustavo Fernandez'

_publ_section_title
;
 Multiple CH--O interactions involving glycol chains as driving force for
 the self-assembly of amphiphilic Pd(II) complexes
;
_journal_name_full Chem.Commun.
_journal_page_first 13366
_journal_paper_doi 10.1039/C4cc06152G
_journal_volume 50
_journal_year 2014
_chemical_formula_moiety 'C84 H110 Cl2 N2 O24 Pd'
_chemical_formula_sum 'C84 H110 Cl2 N2 O24 Pd'
_chemical_formula_weight 1709.03
_chemical_name_systematic
;
 ?
;
_space_group_crystal_system triclinic
_space_group_IT_number 2
_space_group_name_Hall '-P 1'
_space_group_name_H-M_alt 'P -1'
_symmetry_space_group_name_Hall '-P 1'
_symmetry_space_group_name_H-M 'P -1'
_atom_sites_solution_hydrogens geom
_audit_creation_method SHELXL-2014
_cell_angle_alpha 64.8840(11)
_cell_angle_beta 83.6590(12)
_cell_angle_gamma 81.0220(12)
_cell_formula_units_Z 1
_cell_length_a 12.7142(5)
_cell_length_b 13.0337(5)
_cell_length_c 14.4284(5)
_cell_measurement_reflns_used 9995
_cell_measurement_temperature 100(2)
_cell_measurement_theta_max 26.39
_cell_measurement_theta_min 2.78
_cell_volume 2135.77(14)
_computing_cell_refinement 'Bruker SMART'
_computing_data_collection 'Bruker SMART'
_computing_data_reduction 'Bruker SAINT'
_computing_publication_material 'Bruker SHELXTL'
_computing_structure_refinement 'SHELXL-2014 (Sheldrick, 2014)'
_computing_structure_solution 'Bruker SHELXTL'
_diffrn_ambient_temperature 100(2)
_diffrn_measured_fraction_theta_full 0.996
_diffrn_measured_fraction_theta_max 0.996
_diffrn_measurement_device_type 'Bruker X8-APEX II'
_diffrn_measurement_method '\f and \w scans'
_diffrn_radiation_monochromator graphite
_diffrn_radiation_source 'rotating anode'
_diffrn_radiation_type MoK\a
_diffrn_radiation_wavelength 0.71073
_diffrn_reflns_av_R_equivalents 0.0321
_diffrn_reflns_av_unetI/netI 0.0393
_diffrn_reflns_Laue_measured_fraction_full 0.996
_diffrn_reflns_Laue_measured_fraction_max 0.996
_diffrn_reflns_limit_h_max 15
_diffrn_reflns_limit_h_min -15
_diffrn_reflns_limit_k_max 16
_diffrn_reflns_limit_k_min -16
_diffrn_reflns_limit_l_max 18
_diffrn_reflns_limit_l_min -18
_diffrn_reflns_number 28914
_diffrn_reflns_point_group_measured_fraction_full 0.996
_diffrn_reflns_point_group_measured_fraction_max 0.996
_diffrn_reflns_theta_full 25.242
_diffrn_reflns_theta_max 26.371
_diffrn_reflns_theta_min 3.867
_exptl_absorpt_coefficient_mu 0.354
_exptl_absorpt_correction_T_max 0.7454
_exptl_absorpt_correction_T_min 0.6884
_exptl_absorpt_correction_type analytical
_exptl_absorpt_process_details 'Sadabs 2008/1 (Bruker 2008)'
_exptl_crystal_colour colourless
_exptl_crystal_density_diffrn 1.329
_exptl_crystal_description block
_exptl_crystal_F_000 900
_exptl_crystal_size_max 0.18
_exptl_crystal_size_mid 0.12
_exptl_crystal_size_min 0.12
_refine_diff_density_max 0.439
_refine_diff_density_min -0.590
_refine_diff_density_rms 0.052
_refine_ls_extinction_method none
_refine_ls_goodness_of_fit_ref 1.024
_refine_ls_hydrogen_treatment constr
_refine_ls_matrix_type full
_refine_ls_number_parameters 514
_refine_ls_number_reflns 8699
_refine_ls_number_restraints 0
_refine_ls_restrained_S_all 1.024
_refine_ls_R_factor_all 0.0421
_refine_ls_R_factor_gt 0.0296
_refine_ls_shift/su_max 0.001
_refine_ls_shift/su_mean 0.000
_refine_ls_structure_factor_coef Fsqd
_refine_ls_weighting_details 'w=1/[\s^2^(Fo^2^)+(0.0337P)^2^+0.3092P] where P=(Fo^2^+2Fc^2^)/3'
_refine_ls_weighting_scheme calc
_refine_ls_wR_factor_gt 0.0651
_refine_ls_wR_factor_ref 0.0688
_reflns_Friedel_coverage 0.000
_reflns_number_gt 7276
_reflns_number_total 8699
_reflns_threshold_expression 'I > 2\s(I)'
_cod_data_source_file c4cc06152g2.cif
_cod_data_source_block DS012_CHR43
_cod_database_code 7115851
_shelx_space_group_comment
;
The symmetry employed for this shelxl refinement is uniquely defined
by the following loop, which should always be used as a source of
symmetry information in preference to the above space-group names.
They are only intended as comments.
;
_shelxl_version_number 2014-2

loop_
_space_group_symop_operation_xyz
'x, y, z'
'-x, -y, -z'

loop_
_atom_site_label
_atom_site_type_symbol
_atom_site_fract_x
_atom_site_fract_y
_atom_site_fract_z
_atom_site_U_iso_or_equiv
_atom_site_adp_type
_atom_site_occupancy
_atom_site_site_symmetry_order
_atom_site_calc_flag
_atom_site_refinement_flags_posn
_atom_site_refinement_flags_adp
_atom_site_refinement_flags_occupancy
Pd1 Pd 0.0000 0.0000 0.0000 0.01562(6) Uani 1 2 d S . P
Cl1 Cl -0.13018(3) 0.01800(4) -0.10705(3) 0.02318(10) Uani 1 1 d . . .
O1 O 1.00684(9) 0.33410(10) -1.13757(8) 0.0222(3) Uani 1 1 d . . .
O2 O 0.95442(10) 0.46516(11) -1.35747(9) 0.0292(3) Uani 1 1 d . . .
O3 O 0.97620(11) 0.70644(11) -1.42037(10) 0.0354(3) Uani 1 1 d . . .
O4 O 0.91541(11) 0.90626(12) -1.38213(10) 0.0402(3) Uani 1 1 d . . .
O5 O 1.18209(8) 0.33365(9) -1.05700(8) 0.0175(2) Uani 1 1 d . . .
O6 O 1.29073(9) 0.44744(10) -1.25970(9) 0.0238(3) Uani 1 1 d . . .
O7 O 1.33071(10) 0.54842(10) -1.48680(9) 0.0264(3) Uani 1 1 d . . .
O8 O 1.40051(10) 0.71873(11) -1.67688(9) 0.0311(3) Uani 1 1 d . . .
O9 O 1.18068(9) 0.32317(10) -0.86655(8) 0.0221(3) Uani 1 1 d . . .
O10 O 1.29741(9) 0.48886(10) -0.86231(9) 0.0266(3) Uani 1 1 d . . .
O11 O 1.35044(10) 0.71764(11) -0.93709(9) 0.0290(3) Uani 1 1 d . . .
O12 O 1.52637(11) 0.83751(13) -1.08834(12) 0.0431(4) Uani 1 1 d . . .
N1 N 0.10688(10) 0.04843(11) -0.12107(10) 0.0169(3) Uani 1 1 d . . .
C1 C 0.11492(13) 0.00070(14) -0.18837(12) 0.0194(4) Uani 1 1 d . . .
H1 H 0.0679 -0.0532 -0.1793 0.023 Uiso 1 1 calc R U .
C2 C 0.18864(13) 0.02701(14) -0.26984(12) 0.0208(4) Uani 1 1 d . . .
H2 H 0.1928 -0.0094 -0.3151 0.025 Uiso 1 1 calc R U .
C3 C 0.25742(13) 0.10763(14) -0.28585(13) 0.0205(4) Uani 1 1 d . . .
C4 C 0.24695(13) 0.15808(14) -0.21662(13) 0.0212(4) Uani 1 1 d . . .
H4 H 0.2911 0.2143 -0.2253 0.025 Uiso 1 1 calc R U .
C5 C 0.17262(13) 0.12634(14) -0.13567(13) 0.0192(4) Uani 1 1 d . . .
H5 H 0.1675 0.1605 -0.0885 0.023 Uiso 1 1 calc R U .
C6 C 0.33488(14) 0.13523(15) -0.37016(13) 0.0236(4) Uani 1 1 d . . .
C7 C 0.39936(14) 0.15431(15) -0.44069(13) 0.0236(4) Uani 1 1 d . . .
C8 C 0.48006(13) 0.17864(14) -0.52262(13) 0.0218(4) Uani 1 1 d . . .
C9 C 0.47934(14) 0.14256(15) -0.60073(13) 0.0246(4) Uani 1 1 d . . .
H9 H 0.4237 0.1016 -0.6007 0.030 Uiso 1 1 calc R U .
C10 C 0.55834(13) 0.16545(15) -0.67811(13) 0.0238(4) Uani 1 1 d . . .
H10 H 0.5564 0.1410 -0.7312 0.029 Uiso 1 1 calc R U .
C11 C 0.64155(13) 0.22480(14) -0.67827(13) 0.0204(4) Uani 1 1 d . . .
C12 C 0.64142(14) 0.26203(15) -0.60077(13) 0.0255(4) Uani 1 1 d . . .
H12 H 0.6969 0.3032 -0.6008 0.031 Uiso 1 1 calc R U .
C13 C 0.56195(14) 0.23988(16) -0.52415(13) 0.0254(4) Uani 1 1 d . . .
H13 H 0.5627 0.2663 -0.4722 0.031 Uiso 1 1 calc R U .
C14 C 0.72803(13) 0.24700(14) -0.75440(13) 0.0210(4) Uani 1 1 d . . .
C15 C 0.80540(13) 0.26667(14) -0.81197(12) 0.0198(4) Uani 1 1 d . . .
C16 C 0.90086(13) 0.28763(13) -0.87664(12) 0.0181(4) Uani 1 1 d . . .
C17 C 0.90115(13) 0.29968(14) -0.97782(12) 0.0186(4) Uani 1 1 d . . .
H17 H 0.8381 0.2954 -1.0050 0.022 Uiso 1 1 calc R U .
C18 C 0.99574(13) 0.31806(14) -1.03759(12) 0.0173(3) Uani 1 1 d . . .
C19 C 1.08846(12) 0.32366(13) -0.99768(12) 0.0162(3) Uani 1 1 d . . .
C20 C 1.08631(13) 0.31443(14) -0.89762(12) 0.0176(3) Uani 1 1 d . . .
C21 C 0.99238(13) 0.29610(14) -0.83677(12) 0.0186(4) Uani 1 1 d . . .
H21 H 0.9907 0.2894 -0.7684 0.022 Uiso 1 1 calc R U .
C31 C 0.91798(13) 0.32251(15) -1.18351(12) 0.0219(4) Uani 1 1 d . . .
H31A H 0.8557 0.3771 -1.1801 0.026 Uiso 1 1 calc R U .
H31B H 0.8980 0.2441 -1.1479 0.026 Uiso 1 1 calc R U .
C32 C 0.95374(14) 0.34790(16) -1.29367(13) 0.0272(4) Uani 1 1 d . . .
H32A H 1.0265 0.3082 -1.2953 0.033 Uiso 1 1 calc R U .
H32B H 0.9059 0.3163 -1.3218 0.033 Uiso 1 1 calc R U .
C33 C 1.04912(15) 0.50901(17) -1.35426(15) 0.0324(4) Uani 1 1 d . . .
H33A H 1.1123 0.4571 -1.3608 0.039 Uiso 1 1 calc R U .
H33B H 1.0505 0.5136 -1.2877 0.039 Uiso 1 1 calc R U .
C34 C 1.05315(16) 0.62507(17) -1.43965(14) 0.0353(5) Uani 1 1 d . . .
H34A H 1.1252 0.6480 -1.4465 0.042 Uiso 1 1 calc R U .
H34B H 1.0390 0.6230 -1.5049 0.042 Uiso 1 1 calc R U .
C35 C 0.98454(19) 0.81901(18) -1.49471(15) 0.0444(6) Uani 1 1 d . . .
H35A H 0.9788 0.8231 -1.5641 0.053 Uiso 1 1 calc R U .
H35B H 1.0546 0.8415 -1.4919 0.053 Uiso 1 1 calc R U .
C36 C 0.8962(2) 0.89871(19) -1.47322(15) 0.0441(5) Uani 1 1 d . . .
H36A H 0.8932 0.9753 -1.5309 0.053 Uiso 1 1 calc R U .
H36B H 0.8269 0.8697 -1.4659 0.053 Uiso 1 1 calc R U .
C37 C 0.82689(18) 0.9643(2) -1.34726(17) 0.0476(6) Uani 1 1 d . . .
H37A H 0.8452 0.9706 -1.2858 0.071 Uiso 1 1 calc R U .
H37B H 0.7655 0.9215 -1.3309 0.071 Uiso 1 1 calc R U .
H37C H 0.8091 1.0409 -1.4011 0.071 Uiso 1 1 calc R U .
C41 C 1.21405(13) 0.44684(14) -1.10000(13) 0.0198(4) Uani 1 1 d . . .
H41A H 1.2268 0.4684 -1.0445 0.024 Uiso 1 1 calc R U .
H41B H 1.1573 0.5029 -1.1421 0.024 Uiso 1 1 calc R U .
C42 C 1.31433(13) 0.44619(15) -1.16502(13) 0.0221(4) Uani 1 1 d . . .
H42A H 1.3497 0.5139 -1.1784 0.026 Uiso 1 1 calc R U .
H42B H 1.3638 0.3771 -1.1282 0.026 Uiso 1 1 calc R U .
C43 C 1.38623(14) 0.43238(16) -1.31602(14) 0.0273(4) Uani 1 1 d . . .
H43A H 1.4276 0.3584 -1.2755 0.033 Uiso 1 1 calc R U .
H43B H 1.4302 0.4938 -1.3287 0.033 Uiso 1 1 calc R U .
C44 C 1.36192(15) 0.43493(16) -1.41672(14) 0.0291(4) Uani 1 1 d . . .
H44A H 1.4259 0.4023 -1.4453 0.035 Uiso 1 1 calc R U .
H44B H 1.3039 0.3878 -1.4058 0.035 Uiso 1 1 calc R U .
C45 C 1.31202(15) 0.55431(17) -1.58449(14) 0.0303(4) Uani 1 1 d . . .
H45A H 1.2460 0.5207 -1.5802 0.036 Uiso 1 1 calc R U .
H45B H 1.3721 0.5104 -1.6067 0.036 Uiso 1 1 calc R U .
C46 C 1.30121(14) 0.67646(17) -1.66024(14) 0.0311(4) Uani 1 1 d . . .
H46A H 1.2774 0.6827 -1.7257 0.037 Uiso 1 1 calc R U .
H46B H 1.2471 0.7222 -1.6338 0.037 Uiso 1 1 calc R U .
C47 C 1.39291(17) 0.83606(17) -1.74330(15) 0.0397(5) Uani 1 1 d . . .
H47A H 1.4639 0.8613 -1.7573 0.059 Uiso 1 1 calc R U .
H47B H 1.3459 0.8799 -1.7109 0.059 Uiso 1 1 calc R U .
H47C H 1.3637 0.8484 -1.8078 0.059 Uiso 1 1 calc R U .
C51 C 1.17574(14) 0.35324(16) -0.78105(13) 0.0250(4) Uani 1 1 d . . .
H51A H 1.1583 0.2879 -0.7166 0.030 Uiso 1 1 calc R U .
H51B H 1.1202 0.4186 -0.7901 0.030 Uiso 1 1 calc R U .
C52 C 1.28320(15) 0.38444(16) -0.77728(13) 0.0281(4) Uani 1 1 d . . .
H52A H 1.2880 0.3925 -0.7127 0.034 Uiso 1 1 calc R U .
H52B H 1.3395 0.3238 -0.7798 0.034 Uiso 1 1 calc R U .
C53 C 1.40195(14) 0.51846(16) -0.87323(15) 0.0286(4) Uani 1 1 d . . .
H53A H 1.4540 0.4589 -0.8836 0.034 Uiso 1 1 calc R U .
H53B H 1.4191 0.5239 -0.8103 0.034 Uiso 1 1 calc R U .
C54 C 1.40900(14) 0.63038(16) -0.96307(15) 0.0285(4) Uani 1 1 d . . .
H54A H 1.4844 0.6445 -0.9806 0.034 Uiso 1 1 calc R U .
H54B H 1.3790 0.6298 -1.0233 0.034 Uiso 1 1 calc R U .
C55 C 1.34643(14) 0.82935(16) -1.01794(15) 0.0300(4) Uani 1 1 d . . .
H55A H 1.2866 0.8790 -1.0023 0.036 Uiso 1 1 calc R U .
H55B H 1.3315 0.8254 -1.0822 0.036 Uiso 1 1 calc R U .
C56 C 1.44762(14) 0.88290(17) -1.03474(15) 0.0311(4) Uani 1 1 d . . .
H56A H 1.4328 0.9665 -1.0743 0.037 Uiso 1 1 calc R U .
H56B H 1.4739 0.8686 -0.9677 0.037 Uiso 1 1 calc R U .
C57 C 1.62805(15) 0.86795(18) -1.08760(19) 0.0470(6) Uani 1 1 d . . .
H57A H 1.6801 0.8350 -1.1259 0.071 Uiso 1 1 calc R U .
H57B H 1.6491 0.8386 -1.0167 0.071 Uiso 1 1 calc R U .
H57C H 1.6255 0.9513 -1.1196 0.071 Uiso 1 1 calc R U .

loop_
_atom_site_aniso_label
_atom_site_aniso_U_11
_atom_site_aniso_U_22
_atom_site_aniso_U_33
_atom_site_aniso_U_23
_atom_site_aniso_U_13
_atom_site_aniso_U_12
Pd1 0.01357(10) 0.01901(10) 0.01534(10) -0.00875(8) 0.00797(7) -0.00628(7)
Cl1 0.0191(2) 0.0313(2) 0.0222(2) -0.01350(19) 0.00365(17) -0.00769(18)
O1 0.0165(6) 0.0381(7) 0.0145(6) -0.0131(6) 0.0048(5) -0.0075(5)
O2 0.0235(7) 0.0405(8) 0.0209(6) -0.0092(6) -0.0005(5) -0.0071(6)
O3 0.0423(8) 0.0364(8) 0.0235(7) -0.0108(6) 0.0103(6) -0.0064(7)
O4 0.0472(9) 0.0452(9) 0.0274(7) -0.0152(7) 0.0012(6) -0.0052(7)
O5 0.0141(6) 0.0193(6) 0.0197(6) -0.0099(5) 0.0076(5) -0.0040(5)
O6 0.0171(6) 0.0349(7) 0.0213(6) -0.0140(6) 0.0077(5) -0.0073(5)
O7 0.0302(7) 0.0298(7) 0.0211(6) -0.0128(6) 0.0030(5) -0.0051(6)
O8 0.0239(7) 0.0394(8) 0.0246(7) -0.0093(6) 0.0027(5) -0.0030(6)
O9 0.0188(6) 0.0327(7) 0.0207(6) -0.0170(6) 0.0024(5) -0.0053(5)
O10 0.0181(6) 0.0295(7) 0.0317(7) -0.0110(6) -0.0011(5) -0.0063(5)
O11 0.0278(7) 0.0325(7) 0.0316(7) -0.0185(6) 0.0081(6) -0.0085(6)
O12 0.0302(8) 0.0545(9) 0.0555(9) -0.0346(8) 0.0210(7) -0.0179(7)
N1 0.0155(7) 0.0176(7) 0.0167(7) -0.0076(6) 0.0067(6) -0.0035(6)
C1 0.0205(9) 0.0181(8) 0.0191(8) -0.0081(7) 0.0050(7) -0.0039(7)
C2 0.0244(9) 0.0204(9) 0.0173(8) -0.0092(7) 0.0067(7) -0.0029(7)
C3 0.0173(9) 0.0206(9) 0.0192(8) -0.0060(7) 0.0062(7) -0.0012(7)
C4 0.0179(9) 0.0200(9) 0.0244(9) -0.0082(8) 0.0059(7) -0.0070(7)
C5 0.0183(9) 0.0183(8) 0.0216(9) -0.0097(7) 0.0043(7) -0.0037(7)
C6 0.0228(9) 0.0238(9) 0.0230(9) -0.0097(8) 0.0068(8) -0.0051(8)
C7 0.0222(9) 0.0227(9) 0.0238(9) -0.0089(8) 0.0072(8) -0.0048(8)
C8 0.0196(9) 0.0223(9) 0.0204(9) -0.0080(8) 0.0099(7) -0.0035(7)
C9 0.0210(9) 0.0276(10) 0.0267(9) -0.0127(8) 0.0076(7) -0.0089(8)
C10 0.0238(9) 0.0299(10) 0.0212(9) -0.0143(8) 0.0083(7) -0.0087(8)
C11 0.0196(9) 0.0210(9) 0.0196(8) -0.0088(7) 0.0075(7) -0.0045(7)
C12 0.0215(9) 0.0316(10) 0.0267(9) -0.0153(9) 0.0096(8) -0.0110(8)
C13 0.0254(10) 0.0327(10) 0.0218(9) -0.0159(8) 0.0084(7) -0.0070(8)
C14 0.0205(9) 0.0233(9) 0.0214(9) -0.0117(8) 0.0062(7) -0.0065(7)
C15 0.0210(9) 0.0203(9) 0.0198(9) -0.0102(7) 0.0047(7) -0.0053(7)
C16 0.0185(9) 0.0150(8) 0.0200(8) -0.0078(7) 0.0073(7) -0.0037(7)
C17 0.0150(8) 0.0206(9) 0.0201(8) -0.0091(7) 0.0045(7) -0.0038(7)
C18 0.0192(9) 0.0171(8) 0.0155(8) -0.0075(7) 0.0047(7) -0.0035(7)
C19 0.0145(8) 0.0155(8) 0.0174(8) -0.0072(7) 0.0066(7) -0.0022(7)
C20 0.0166(8) 0.0167(8) 0.0196(8) -0.0079(7) 0.0015(7) -0.0025(7)
C21 0.0224(9) 0.0191(8) 0.0151(8) -0.0088(7) 0.0045(7) -0.0036(7)
C31 0.0181(9) 0.0305(10) 0.0199(9) -0.0126(8) 0.0008(7) -0.0057(8)
C32 0.0236(10) 0.0398(11) 0.0238(9) -0.0183(9) 0.0015(8) -0.0063(8)
C33 0.0231(10) 0.0425(12) 0.0326(11) -0.0161(10) 0.0014(8) -0.0072(9)
C34 0.0341(11) 0.0451(12) 0.0268(10) -0.0161(10) 0.0114(9) -0.0100(10)
C35 0.0649(16) 0.0417(13) 0.0210(10) -0.0080(10) 0.0077(10) -0.0121(11)
C36 0.0653(16) 0.0393(12) 0.0250(10) -0.0105(10) -0.0058(10) -0.0046(11)
C37 0.0542(15) 0.0475(14) 0.0429(13) -0.0227(12) 0.0117(11) -0.0097(11)
C41 0.0202(9) 0.0201(9) 0.0208(9) -0.0102(7) 0.0061(7) -0.0077(7)
C42 0.0190(9) 0.0248(9) 0.0223(9) -0.0091(8) 0.0046(7) -0.0085(7)
C43 0.0188(9) 0.0324(10) 0.0255(9) -0.0093(9) 0.0084(7) -0.0031(8)
C44 0.0287(10) 0.0299(10) 0.0292(10) -0.0150(9) 0.0099(8) -0.0047(8)
C45 0.0264(10) 0.0448(12) 0.0291(10) -0.0245(10) 0.0026(8) -0.0069(9)
C46 0.0231(10) 0.0474(12) 0.0243(10) -0.0163(9) -0.0002(8) -0.0049(9)
C47 0.0395(12) 0.0400(12) 0.0287(11) -0.0052(10) 0.0025(9) -0.0042(10)
C51 0.0295(10) 0.0324(10) 0.0182(9) -0.0145(8) 0.0047(7) -0.0104(8)
C52 0.0315(11) 0.0344(11) 0.0222(9) -0.0136(9) -0.0032(8) -0.0074(9)
C53 0.0162(9) 0.0383(11) 0.0361(11) -0.0196(9) -0.0015(8) -0.0046(8)
C54 0.0188(9) 0.0383(11) 0.0352(10) -0.0222(9) 0.0056(8) -0.0073(8)
C55 0.0217(10) 0.0353(11) 0.0345(11) -0.0164(9) 0.0028(8) -0.0049(8)
C56 0.0253(10) 0.0337(11) 0.0384(11) -0.0197(9) 0.0072(8) -0.0072(8)
C57 0.0229(11) 0.0320(12) 0.0702(16) -0.0083(11) 0.0095(11) -0.0048(9)

loop_
_atom_type_symbol
_atom_type_description
_atom_type_scat_dispersion_real
_atom_type_scat_dispersion_imag
_atom_type_scat_source
C C 0.0033 0.0016 'International Tables Vol C Tables 4.2.6.8 and 6.1.1.4'
H H 0.0000 0.0000 'International Tables Vol C Tables 4.2.6.8 and 6.1.1.4'
N N 0.0061 0.0033 'International Tables Vol C Tables 4.2.6.8 and 6.1.1.4'
O O 0.0106 0.0060 'International Tables Vol C Tables 4.2.6.8 and 6.1.1.4'
Cl Cl 0.1484 0.1585 'International Tables Vol C Tables 4.2.6.8 and 6.1.1.4'
Pd Pd -0.9988 1.0072 'International Tables Vol C Tables 4.2.6.8 and 6.1.1.4'

loop_
_geom_angle_atom_site_label_1
_geom_angle_atom_site_label_2
_geom_angle_atom_site_label_3
_geom_angle
_geom_angle_site_symmetry_1
_geom_angle_site_symmetry_3
N1 Pd1 N1 180.0 2 .
N1 Pd1 Cl1 89.80(4) 2 .
N1 Pd1 Cl1 90.20(4) . .
N1 Pd1 Cl1 90.20(4) 2 2
N1 Pd1 Cl1 89.80(4) . 2
Cl1 Pd1 Cl1 180.0 . 2
C18 O1 C31 118.51(12) . .
C32 O2 C33 113.88(14) . .
C35 O3 C34 112.09(14) . .
C36 O4 C37 112.46(17) . .
C19 O5 C41 113.72(11) . .
C43 O6 C42 110.47(13) . .
C44 O7 C45 111.67(13) . .
C46 O8 C47 111.55(15) . .
C20 O9 C51 116.99(12) . .
C52 O10 C53 112.83(14) . .
C54 O11 C55 114.49(13) . .
C56 O12 C57 112.21(15) . .
C1 N1 C5 118.33(13) . .
C1 N1 Pd1 119.83(10) . .
C5 N1 Pd1 121.82(11) . .
N1 C1 C2 122.46(15) . .
C1 C2 C3 119.79(15) . .
C4 C3 C2 117.19(14) . .
C4 C3 C6 122.56(15) . .
C2 C3 C6 120.25(15) . .
C5 C4 C3 120.00(15) . .
N1 C5 C4 122.20(15) . .
C7 C6 C3 177.46(18) . .
C6 C7 C8 177.21(19) . .
C9 C8 C13 118.93(15) . .
C9 C8 C7 121.78(15) . .
C13 C8 C7 119.29(15) . .
C10 C9 C8 120.96(16) . .
C9 C10 C11 119.97(16) . .
C12 C11 C10 118.97(15) . .
C12 C11 C14 118.62(15) . .
C10 C11 C14 122.41(15) . .
C13 C12 C11 120.89(16) . .
C12 C13 C8 120.26(16) . .
C15 C14 C11 174.22(18) . .
C14 C15 C16 177.31(19) . .
C21 C16 C17 121.10(14) . .
C21 C16 C15 118.63(15) . .
C17 C16 C15 120.27(15) . .
C18 C17 C16 118.55(15) . .
O1 C18 C17 124.80(15) . .
O1 C18 C19 114.35(13) . .
C17 C18 C19 120.84(15) . .
O5 C19 C18 118.92(14) . .
O5 C19 C20 121.08(14) . .
C18 C19 C20 119.95(14) . .
O9 C20 C21 124.68(15) . .
O9 C20 C19 115.37(13) . .
C21 C20 C19 119.95(15) . .
C20 C21 C16 119.56(15) . .
O1 C31 C32 105.99(13) . .
O2 C32 C31 114.19(15) . .
O2 C33 C34 109.91(16) . .
O3 C34 C33 110.57(15) . .
O3 C35 C36 108.87(16) . .
O4 C36 C35 109.14(18) . .
O5 C41 C42 107.95(13) . .
O6 C42 C41 110.29(13) . .
O6 C43 C44 110.76(15) . .
O7 C44 C43 110.32(14) . .
O7 C45 C46 109.11(15) . .
O8 C46 C45 109.40(15) . .
O9 C51 C52 106.96(13) . .
O10 C52 C51 108.46(15) . .
O10 C53 C54 109.15(15) . .
O11 C54 C53 108.38(14) . .
O11 C55 C56 113.63(16) . .
O12 C56 C55 110.65(15) . .

loop_
_geom_bond_atom_site_label_1
_geom_bond_atom_site_label_2
_geom_bond_distance
_geom_bond_site_symmetry_2
Pd1 N1 2.0257(12) 2
Pd1 N1 2.0257(12) .
Pd1 Cl1 2.3057(4) .
Pd1 Cl1 2.3057(4) 2
O1 C18 1.3611(18) .
O1 C31 1.4290(19) .
O2 C32 1.411(2) .
O2 C33 1.424(2) .
O3 C35 1.415(2) .
O3 C34 1.423(2) .
O4 C36 1.409(2) .
O4 C37 1.423(2) .
O5 C19 1.3768(17) .
O5 C41 1.4425(18) .
O6 C43 1.4199(19) .
O6 C42 1.424(2) .
O7 C44 1.415(2) .
O7 C45 1.423(2) .
O8 C46 1.412(2) .
O8 C47 1.413(2) .
O9 C20 1.3632(19) .
O9 C51 1.4371(19) .
O10 C52 1.414(2) .
O10 C53 1.4151(19) .
O11 C54 1.423(2) .
O11 C55 1.425(2) .
O12 C56 1.408(2) .
O12 C57 1.413(2) .
N1 C1 1.346(2) .
N1 C5 1.349(2) .
C1 C2 1.376(2) .
C2 C3 1.399(2) .
C3 C4 1.396(2) .
C3 C6 1.433(2) .
C4 C5 1.377(2) .
C6 C7 1.198(2) .
C7 C8 1.437(2) .
C8 C9 1.395(2) .
C8 C13 1.400(2) .
C9 C10 1.381(2) .
C10 C11 1.404(2) .
C11 C12 1.395(2) .
C11 C14 1.436(2) .
C12 C13 1.378(2) .
C14 C15 1.200(2) .
C15 C16 1.434(2) .
C16 C21 1.392(2) .
C16 C17 1.400(2) .
C17 C18 1.390(2) .
C18 C19 1.393(2) .
C19 C20 1.394(2) .
C20 C21 1.391(2) .
C31 C32 1.511(2) .
C33 C34 1.496(3) .
C35 C36 1.506(3) .
C41 C42 1.498(2) .
C43 C44 1.504(2) .
C45 C46 1.495(3) .
C51 C52 1.498(2) .
C53 C54 1.492(3) .
C55 C56 1.506(2) .
